data_7700576
loop_
_publ_author_name
'Wang, Fenhua'
'Zhao, Xu'
'Meng, Xianfu'
'Wang, Shaowu'

_publ_section_title
;
 Rare-earth complexes supported by an ansa-bis(amidinate) ligand with a
 rigid o-phenylene linker: synthesis, structure, and catalytic activity
 for polymerization of cyclic esters.
;
_journal_issue 32
_journal_name_full 'Dalton transactions (Cambridge, England : 2003)'
_journal_page_first 12193
_journal_page_last 12198
_journal_paper_doi 10.1039/c9dt00365g
_journal_volume 48
_journal_year 2019
_chemical_formula_sum 'C38 H58 Er N5 O Si2'
_chemical_formula_weight 824.33
_space_group_IT_number 40
_space_group_name_Hall 'A 2 -2a'
_space_group_name_H-M_alt 'A m a 2'
_symmetry_cell_setting orthorhombic
_symmetry_space_group_name_Hall 'A 2 -2a'
_symmetry_space_group_name_H-M 'A m a 2'
_atom_sites_solution_hydrogens geom
_atom_sites_solution_primary direct
_atom_sites_solution_secondary difmap
_audit_creation_method SHELXL-97
_audit_update_record
;
2018-10-18 deposited with the CCDC.    2019-07-15 downloaded from the CCDC.
;
_cell_angle_alpha 90.00
_cell_angle_beta 90.00
_cell_angle_gamma 90.00
_cell_formula_units_Z 4
_cell_length_a 18.4980(12)
_cell_length_b 21.5082(17)
_cell_length_c 10.6134(7)
_cell_measurement_reflns_used 9967
_cell_measurement_temperature 293(2)
_cell_measurement_theta_max 27.50
_cell_measurement_theta_min 2.20
_cell_volume 4222.6(5)
_computing_cell_refinement 'Bruker SMART'
_computing_data_collection 'Bruker SMART'
_computing_data_reduction 'Bruker SAINT'
_computing_molecular_graphics 'Bruker SHELXTL'
_computing_publication_material 'Bruker SHELXTL'
_computing_structure_refinement 'SHELXL-97 (Sheldrick, 1997)'
_computing_structure_solution 'SHELXS-97 (Sheldrick, 1990)'
_diffrn_ambient_temperature 293(2)
_diffrn_measured_fraction_theta_full 0.997
_diffrn_measured_fraction_theta_max 0.997
_diffrn_measurement_device_type 'CCD area detector'
_diffrn_measurement_method 'phi and omega scans'
_diffrn_radiation_monochromator graphite
_diffrn_radiation_source 'fine-focus sealed tube'
_diffrn_radiation_type MoK\a
_diffrn_radiation_wavelength 0.71073
_diffrn_reflns_av_R_equivalents 0.0262
_diffrn_reflns_av_sigmaI/netI 0.0261
_diffrn_reflns_limit_h_max 23
_diffrn_reflns_limit_h_min -23
_diffrn_reflns_limit_k_max 27
_diffrn_reflns_limit_k_min -27
_diffrn_reflns_limit_l_max 13
_diffrn_reflns_limit_l_min -13
_diffrn_reflns_number 23830
_diffrn_reflns_theta_full 27.54
_diffrn_reflns_theta_max 27.54
_diffrn_reflns_theta_min 1.89
_exptl_absorpt_coefficient_mu 2.077
_exptl_absorpt_correction_T_max 0.6696
_exptl_absorpt_correction_T_min 0.6248
_exptl_absorpt_correction_type multi-scan
_exptl_crystal_colour colorless
_exptl_crystal_density_diffrn 1.297
_exptl_crystal_density_method 'not measured'
_exptl_crystal_description block
_exptl_crystal_F_000 1700
_exptl_crystal_size_max 0.25
_exptl_crystal_size_mid 0.23
_exptl_crystal_size_min 0.21
_refine_diff_density_max 0.501
_refine_diff_density_min -0.307
_refine_diff_density_rms 0.043
_refine_ls_abs_structure_details 'Flack H D (1983), Acta Cryst. A39, 876-881'
_refine_ls_abs_structure_Flack 0.013(12)
_refine_ls_extinction_method none
_refine_ls_goodness_of_fit_ref 1.016
_refine_ls_hydrogen_treatment mixed
_refine_ls_matrix_type full
_refine_ls_number_parameters 284
_refine_ls_number_reflns 4983
_refine_ls_number_restraints 146
_refine_ls_restrained_S_all 1.051
_refine_ls_R_factor_all 0.0278
_refine_ls_R_factor_gt 0.0218
_refine_ls_shift/su_max 0.025
_refine_ls_shift/su_mean 0.001
_refine_ls_structure_factor_coef Fsqd
_refine_ls_weighting_details 'calc w=1/[\s^2^(Fo^2^)+(0.0220P)^2^+1.6000P] where P=(Fo^2^+2Fc^2^)/3'
_refine_ls_weighting_scheme calc
_refine_ls_wR_factor_gt 0.0490
_refine_ls_wR_factor_ref 0.0511
_reflns_number_gt 4415
_reflns_number_total 4983
_reflns_threshold_expression >2sigma(I)
_cod_data_source_file c9dt00365g2.cif
_cod_data_source_block x_CCDC1
_cod_depositor_comments
;
The following automatic conversions were performed:

'_symmetry_cell_setting' value 'Orthorhombic' changed to
'orthorhombic' according to
/home/data/users/saulius/crontab/automatic-downloads/rss-feeds/RSC/lib/dictionaries/cif_core.dic
dictionary named 'cif_core.dic' version 2.4.2 from 2011-04-26.

Automatic conversion script
Id: cif_fix_values 4973 2017-02-22 13:04:09Z antanas 

 Adding full bibliography for 7700574--7700577.cif.
;
_cod_original_sg_symbol_H-M Ama2
_cod_database_code 7700576

loop_
_symmetry_equiv_pos_as_xyz
'x, y, z'
'-x, -y, z'
'x+1/2, -y, z'
'-x+1/2, y, z'
'x, y+1/2, z+1/2'
'-x, -y+1/2, z+1/2'
'x+1/2, -y+1/2, z+1/2'
'-x+1/2, y+1/2, z+1/2'

loop_
_atom_site_label
_atom_site_type_symbol
_atom_site_fract_x
_atom_site_fract_y
_atom_site_fract_z
_atom_site_U_iso_or_equiv
_atom_site_adp_type
_atom_site_occupancy
_atom_site_symmetry_multiplicity
_atom_site_calc_flag
_atom_site_refinement_flags
_atom_site_disorder_assembly
_atom_site_disorder_group
Er1 Er 0.2500 0.416141(6) 0.74594(7) 0.05194(6) Uani 1 2 d S . .
N1 N 0.35117(17) 0.36832(14) 0.6548(3) 0.0632(7) Uani 1 1 d . B .
N2 N 0.3198(2) 0.34027(16) 0.8432(3) 0.0842(10) Uani 1 1 d . B .
C1 C 0.39429(18) 0.37839(15) 0.5468(4) 0.0669(8) Uani 1 1 d . . .
C2 C 0.3639(2) 0.3706(2) 0.4290(4) 0.0892(12) Uani 1 1 d . B .
H2A H 0.3174 0.3544 0.4225 0.107 Uiso 1 1 calc R . .
C3 C 0.4010(4) 0.3863(3) 0.3206(5) 0.1227(19) Uani 1 1 d . . .
H3A H 0.3793 0.3807 0.2424 0.147 Uiso 1 1 calc R B .
C4 C 0.4679(4) 0.4093(3) 0.3277(8) 0.127(2) Uani 1 1 d . B .
H4A H 0.4923 0.4201 0.2543 0.152 Uiso 1 1 calc R . .
C5 C 0.4996(3) 0.4168(2) 0.4385(9) 0.120(2) Uani 1 1 d . . .
H5A H 0.5465 0.4324 0.4422 0.143 Uiso 1 1 calc R B .
C6 C 0.4628(2) 0.4013(2) 0.5516(6) 0.0985(14) Uani 1 1 d . B .
H6A H 0.4856 0.4068 0.6290 0.118 Uiso 1 1 calc R . .
C7 C 0.35702(15) 0.32418(12) 0.7433(8) 0.0667(7) Uani 1 1 d . B .
C8 C 0.2874(3) 0.30716(16) 0.9447(3) 0.0886(13) Uani 1 1 d . . .
C9 C 0.3224(4) 0.2839(2) 1.0482(5) 0.123(2) Uani 1 1 d . B .
H9A H 0.3727 0.2836 1.0495 0.148 Uiso 1 1 calc R . .
C10 C 0.2853(4) 0.2610(2) 1.1501(4) 0.141(3) Uani 1 1 d . . .
H10A H 0.3105 0.2455 1.2191 0.169 Uiso 1 1 calc R B .
C11 C 0.4714(3) 0.2714(3) 0.8004(7) 0.160(3) Uani 1 1 d U B .
H11A H 0.5000 0.3031 0.7609 0.240 Uiso 1 1 calc R . .
H11B H 0.4978 0.2330 0.8010 0.240 Uiso 1 1 calc R . .
H11C H 0.4605 0.2835 0.8854 0.240 Uiso 1 1 calc R . .
C12 C 0.4200(5) 0.2476(2) 0.5956(6) 0.146(3) Uani 1 1 d U B .
H12A H 0.3780 0.2505 0.5429 0.220 Uiso 1 1 calc R . .
H12B H 0.4390 0.2061 0.5922 0.220 Uiso 1 1 calc R . .
H12C H 0.4560 0.2764 0.5665 0.220 Uiso 1 1 calc R . .
C13 C 0.3587(3) 0.20879(18) 0.7787(7) 0.136(3) Uani 1 1 d U B .
H13A H 0.3113 0.2078 0.7418 0.203 Uiso 1 1 calc R . .
H13B H 0.3544 0.2133 0.8684 0.203 Uiso 1 1 calc R . .
H13C H 0.3836 0.1708 0.7597 0.203 Uiso 1 1 calc R . .
C19 C 0.4003(2) 0.26279(16) 0.7261(7) 0.0832(15) Uani 1 1 d U . .
N3 N 0.2500 0.4946(3) 0.8837(5) 0.074(2) Uani 1 2 d SD . .
Si2 Si 0.3355(3) 0.51294(18) 0.9577(4) 0.1044(12) Uani 0.50 1 d PDU A -1
C14 C 0.3294(10) 0.5269(9) 1.1288(10) 0.169(7) Uani 0.50 1 d PDU A -1
H14A H 0.3052 0.5657 1.1438 0.253 Uiso 0.50 1 calc PR A -1
H14B H 0.3772 0.5285 1.1640 0.253 Uiso 0.50 1 calc PR A -1
H14C H 0.3027 0.4938 1.1677 0.253 Uiso 0.50 1 calc PR A -1
C15 C 0.4064(5) 0.4539(6) 0.9360(14) 0.155(5) Uani 0.50 1 d PDU A -1
H15A H 0.4442 0.4605 0.9965 0.233 Uiso 0.50 1 calc PR A -1
H15B H 0.4258 0.4571 0.8524 0.233 Uiso 0.50 1 calc PR A -1
H15C H 0.3860 0.4132 0.9479 0.233 Uiso 0.50 1 calc PR A -1
C16 C 0.3765(9) 0.5867(6) 0.8937(19) 0.214(8) Uani 0.50 1 d PDU A -1
H16A H 0.3495 0.6002 0.8214 0.321 Uiso 0.50 1 calc PR A -1
H16B H 0.4257 0.5790 0.8696 0.321 Uiso 0.50 1 calc PR A -1
H16C H 0.3752 0.6184 0.9573 0.321 Uiso 0.50 1 calc PR A -1
Si2B Si 0.1770(3) 0.53337(18) 0.9113(4) 0.0849(10) Uani 0.50 1 d PDU B -1
C14B C 0.1394(10) 0.5209(9) 1.0730(11) 0.178(7) Uani 0.50 1 d PDU B -1
H14D H 0.1588 0.4832 1.1077 0.268 Uiso 0.50 1 calc PR B -1
H14E H 0.0877 0.5178 1.0684 0.268 Uiso 0.50 1 calc PR B -1
H14F H 0.1524 0.5553 1.1259 0.268 Uiso 0.50 1 calc PR B -1
C15B C 0.1055(6) 0.5048(6) 0.8050(11) 0.148(5) Uani 0.50 1 d PDU B -1
H15D H 0.0611 0.5261 0.8227 0.223 Uiso 0.50 1 calc PR B -1
H15E H 0.0989 0.4609 0.8177 0.223 Uiso 0.50 1 calc PR B -1
H15F H 0.1193 0.5123 0.7191 0.223 Uiso 0.50 1 calc PR B -1
C16B C 0.1818(9) 0.6192(4) 0.8932(18) 0.193(7) Uani 0.50 1 d PDU B -1
H16D H 0.1899 0.6294 0.8063 0.290 Uiso 0.50 1 calc PR B -1
H16E H 0.2208 0.6351 0.9434 0.290 Uiso 0.50 1 calc PR B -1
H16F H 0.1371 0.6374 0.9207 0.290 Uiso 0.50 1 calc PR B -1
O1 O 0.2545(9) 0.4876(3) 0.5750(5) 0.0756(19) Uani 0.50 1 d PD B -1
C17 C 0.2078(6) 0.5044(4) 0.4737(9) 0.101(3) Uani 0.50 1 d PDU B -1
H17A H 0.1578 0.4966 0.4961 0.122 Uiso 0.50 1 calc PR B -1
H17B H 0.2194 0.4803 0.3990 0.122 Uiso 0.50 1 calc PR B -1
C18 C 0.2197(7) 0.5728(5) 0.4495(13) 0.115(3) Uani 0.50 1 d PDU B -1
H18A H 0.1818 0.5976 0.4879 0.138 Uiso 0.50 1 calc PR B -1
H18B H 0.2213 0.5815 0.3599 0.138 Uiso 0.50 1 calc PR B -1
C17B C 0.3168(8) 0.5267(5) 0.5736(16) 0.110(4) Uani 0.50 1 d PDU B -1
H17C H 0.3557 0.5076 0.5264 0.132 Uiso 0.50 1 calc PR B -1
H17D H 0.3334 0.5350 0.6587 0.132 Uiso 0.50 1 calc PR B -1
C18B C 0.2921(8) 0.5853(5) 0.5110(13) 0.117(3) Uani 0.50 1 d PDU B -1
H18C H 0.3271 0.5981 0.4480 0.141 Uiso 0.50 1 calc PR B -1
H18D H 0.2875 0.6183 0.5728 0.141 Uiso 0.50 1 calc PR B -1

loop_
_atom_site_aniso_label
_atom_site_aniso_U_11
_atom_site_aniso_U_22
_atom_site_aniso_U_33
_atom_site_aniso_U_23
_atom_site_aniso_U_13
_atom_site_aniso_U_12
Er1 0.06715(9) 0.03305(7) 0.05562(8) 0.00312(16) 0.000 0.000
N1 0.0735(18) 0.0480(16) 0.0680(17) 0.0049(14) 0.0020(14) 0.0063(13)
N2 0.125(3) 0.061(2) 0.0671(18) 0.0164(16) 0.007(2) 0.027(2)
C1 0.0631(19) 0.0485(17) 0.089(2) 0.0036(16) 0.0072(18) 0.0081(14)
C2 0.079(2) 0.107(3) 0.082(3) 0.008(2) 0.013(2) 0.008(2)
C3 0.151(6) 0.129(5) 0.087(3) 0.010(3) 0.025(3) 0.032(4)
C4 0.134(5) 0.090(4) 0.155(6) 0.016(4) 0.068(5) 0.011(3)
C5 0.084(3) 0.076(3) 0.198(7) -0.007(4) 0.047(4) -0.013(2)
C6 0.073(3) 0.076(3) 0.146(4) -0.017(3) 0.011(3) -0.005(2)
C7 0.0780(16) 0.0482(13) 0.0738(16) -0.002(4) -0.009(4) 0.0097(11)
C8 0.159(4) 0.0462(18) 0.0606(18) 0.0056(15) -0.003(2) 0.018(2)
C9 0.195(6) 0.100(4) 0.075(3) 0.030(3) -0.011(3) 0.033(4)
C10 0.263(10) 0.088(3) 0.073(3) 0.021(2) -0.020(3) 0.024(4)
C11 0.131(4) 0.107(4) 0.242(10) -0.009(4) -0.063(5) 0.056(3)
C12 0.222(7) 0.068(3) 0.149(5) -0.007(3) 0.062(5) 0.046(4)
C13 0.183(5) 0.051(2) 0.172(8) 0.018(3) 0.048(5) 0.018(3)
C19 0.106(2) 0.0545(17) 0.090(5) 0.004(2) 0.007(3) 0.0245(15)
N3 0.108(6) 0.045(3) 0.069(3) -0.004(2) 0.000 0.000
Si2 0.155(3) 0.067(2) 0.091(3) -0.0194(18) -0.019(2) -0.020(2)
C14 0.181(15) 0.227(15) 0.099(9) -0.061(10) -0.029(9) 0.035(13)
C15 0.094(7) 0.180(13) 0.192(12) -0.088(11) -0.006(8) -0.035(8)
C16 0.218(17) 0.159(14) 0.265(18) -0.007(12) -0.001(15) -0.108(12)
Si2B 0.122(3) 0.0582(19) 0.074(2) -0.0034(14) 0.0236(19) 0.0212(18)
C14B 0.179(15) 0.257(17) 0.099(10) 0.021(11) 0.040(10) -0.021(13)
C15B 0.126(9) 0.145(9) 0.174(12) -0.045(9) -0.005(7) 0.067(8)
C16B 0.203(14) 0.077(8) 0.299(17) -0.020(10) 0.050(14) 0.023(9)
O1 0.092(5) 0.055(3) 0.079(3) 0.023(2) 0.009(11) 0.007(9)
C17 0.139(7) 0.084(5) 0.080(5) 0.016(5) -0.028(5) 0.016(5)
C18 0.160(7) 0.080(5) 0.104(7) 0.032(5) -0.007(5) 0.017(5)
C17B 0.140(9) 0.065(7) 0.126(10) 0.028(7) -0.006(8) -0.015(7)
C18B 0.155(7) 0.066(5) 0.131(9) 0.026(6) 0.006(6) -0.007(5)

loop_
_atom_type_symbol
_atom_type_description
_atom_type_scat_dispersion_real
_atom_type_scat_dispersion_imag
_atom_type_scat_source
C C 0.0033 0.0016 'International Tables Vol C Tables 4.2.6.8 and 6.1.1.4'
H H 0.0000 0.0000 'International Tables Vol C Tables 4.2.6.8 and 6.1.1.4'
N N 0.0061 0.0033 'International Tables Vol C Tables 4.2.6.8 and 6.1.1.4'
O O 0.0106 0.0060 'International Tables Vol C Tables 4.2.6.8 and 6.1.1.4'
Si Si 0.0817 0.0704 'International Tables Vol C Tables 4.2.6.8 and 6.1.1.4'
Er Er -0.2586 4.9576 'International Tables Vol C Tables 4.2.6.8 and 6.1.1.4'

loop_
_geom_angle_atom_site_label_1
_geom_angle_atom_site_label_2
_geom_angle_atom_site_label_3
_geom_angle
_geom_angle_site_symmetry_1
_geom_angle_site_symmetry_3
N3 Er1 N2 103.88(16) . 4
N3 Er1 N2 103.88(16) . .
N2 Er1 N2 67.6(2) 4 .
N3 Er1 N1 127.00(8) . 4
N2 Er1 N1 55.34(10) 4 4
N2 Er1 N1 108.61(15) . 4
N3 Er1 N1 127.00(8) . .
N2 Er1 N1 108.61(15) 4 .
N2 Er1 N1 55.34(10) . .
N1 Er1 N1 105.94(16) 4 .
N3 Er1 O1 90.61(18) . .
N2 Er1 O1 144.3(4) 4 .
N2 Er1 O1 140.7(4) . .
N1 Er1 O1 89.8(3) 4 .
N1 Er1 O1 86.6(3) . .
N3 Er1 O1 90.61(18) . 4
N2 Er1 O1 140.7(4) 4 4
N2 Er1 O1 144.3(4) . 4
N1 Er1 O1 86.6(3) 4 4
N1 Er1 O1 89.8(3) . 4
O1 Er1 O1 4.0(8) . 4
N3 Er1 C7 122.73(16) . 4
N2 Er1 C7 27.71(18) 4 4
N2 Er1 C7 84.34(15) . 4
N1 Er1 C7 28.49(16) 4 4
N1 Er1 C7 104.51(11) . 4
O1 Er1 C7 118.3(4) . 4
O1 Er1 C7 115.1(4) 4 4
N3 Er1 C7 122.73(16) . .
N2 Er1 C7 84.34(15) 4 .
N2 Er1 C7 27.71(18) . .
N1 Er1 C7 104.51(11) 4 .
N1 Er1 C7 28.49(16) . .
O1 Er1 C7 115.1(4) . .
O1 Er1 C7 118.3(4) 4 .
C7 Er1 C7 90.05(11) 4 .
N3 Er1 Si2B 24.46(9) . 4
N2 Er1 Si2B 121.28(12) 4 4
N2 Er1 Si2B 94.10(13) . 4
N1 Er1 Si2B 150.09(11) 4 4
N1 Er1 Si2B 102.94(12) . 4
O1 Er1 Si2B 84.2(2) . 4
O1 Er1 Si2B 85.8(2) 4 4
C7 Er1 Si2B 145.19(17) 4 4
C7 Er1 Si2B 104.56(13) . 4
N3 Er1 Si2B 24.46(9) . .
N2 Er1 Si2B 94.10(13) 4 .
N2 Er1 Si2B 121.28(12) . .
N1 Er1 Si2B 102.94(12) 4 .
N1 Er1 Si2B 150.09(11) . .
O1 Er1 Si2B 85.8(2) . .
O1 Er1 Si2B 84.2(2) 4 .
C7 Er1 Si2B 104.56(12) 4 .
C7 Er1 Si2B 145.19(17) . .
Si2B Er1 Si2B 47.48(17) 4 .
C7 N1 C1 129.2(3) . .
C7 N1 Er1 94.9(3) . .
C1 N1 Er1 135.9(2) . .
C7 N2 C8 134.5(3) . .
C7 N2 Er1 96.8(3) . .
C8 N2 Er1 116.9(3) . .
C6 C1 C2 117.2(4) . .
C6 C1 N1 123.4(4) . .
C2 C1 N1 119.1(3) . .
C1 C2 C3 121.4(5) . .
C1 C2 H2A 119.3 . .
C3 C2 H2A 119.3 . .
C4 C3 C2 120.3(6) . .
C4 C3 H3A 119.8 . .
C2 C3 H3A 119.8 . .
C5 C4 C3 120.4(6) . .
C5 C4 H4A 119.8 . .
C3 C4 H4A 119.8 . .
C4 C5 C6 120.6(5) . .
C4 C5 H5A 119.7 . .
C6 C5 H5A 119.7 . .
C1 C6 C5 120.0(6) . .
C1 C6 H6A 120.0 . .
C5 C6 H6A 120.0 . .
N2 C7 N1 109.7(3) . .
N2 C7 C19 126.1(6) . .
N1 C7 C19 124.1(6) . .
N2 C7 Er1 55.53(17) . .
N1 C7 Er1 56.56(16) . .
C19 C7 Er1 164.9(3) . .
C9 C8 C8 118.3(4) . 4
C9 C8 N2 126.1(5) . .
C8 C8 N2 115.0(2) 4 .
C8 C9 C10 121.7(6) . .
C8 C9 H9A 119.1 . .
C10 C9 H9A 119.1 . .
C10 C10 C9 120.0(4) 4 .
C10 C10 H10A 120.0 4 .
C9 C10 H10A 120.0 . .
C19 C11 H11A 109.5 . .
C19 C11 H11B 109.5 . .
H11A C11 H11B 109.5 . .
C19 C11 H11C 109.5 . .
H11A C11 H11C 109.5 . .
H11B C11 H11C 109.5 . .
C19 C12 H12A 109.5 . .
C19 C12 H12B 109.5 . .
H12A C12 H12B 109.5 . .
C19 C12 H12C 109.5 . .
H12A C12 H12C 109.5 . .
H12B C12 H12C 109.5 . .
C19 C13 H13A 109.5 . .
C19 C13 H13B 109.5 . .
H13A C13 H13B 109.5 . .
C19 C13 H13C 109.5 . .
H13A C13 H13C 109.5 . .
H13B C13 H13C 109.5 . .
C12 C19 C13 107.9(5) . .
C12 C19 C11 107.2(6) . .
C13 C19 C11 109.9(6) . .
C12 C19 C7 115.3(6) . .
C13 C19 C7 110.5(4) . .
C11 C19 C7 106.0(4) . .
Si2B N3 Si2B 113.7(5) 4 .
Si2B N3 Si2 22.67(15) 4 .
Si2B N3 Si2 122.8(4) . .
Si2B N3 Si2 122.8(4) 4 4
Si2B N3 Si2 22.67(15) . 4
Si2 N3 Si2 121.9(5) . 4
Si2B N3 Er1 120.6(3) 4 .
Si2B N3 Er1 120.6(3) . .
Si2 N3 Er1 116.7(2) . .
Si2 N3 Er1 116.7(2) 4 .
N3 Si2 C15 114.7(4) . .
N3 Si2 C14 114.2(7) . .
C15 Si2 C14 106.2(7) . .
N3 Si2 C16 112.3(6) . .
C15 Si2 C16 104.4(6) . .
C14 Si2 C16 104.0(7) . .
N3 Si2B C15B 108.5(4) . .
N3 Si2B C16B 117.0(6) . .
C15B Si2B C16B 107.6(6) . .
N3 Si2B C14B 113.8(7) . .
C15B Si2B C14B 104.3(6) . .
C16B Si2B C14B 104.8(7) . .
N3 Si2B Er1 35.0(2) . .
C15B Si2B Er1 73.6(3) . .
C16B Si2B Er1 132.3(6) . .
C14B Si2B Er1 121.4(7) . .
C17 O1 C17B 109.4(8) . .
C17 O1 Er1 135.8(9) . .
C17B O1 Er1 114.6(7) . .
O1 C17 C18 106.6(8) . .
O1 C17 H17A 110.4 . .
C18 C17 H17A 110.4 . .
O1 C17 H17B 110.4 . .
C18 C17 H17B 110.4 . .
H17A C17 H17B 108.6 . .
C17 C18 C18B 103.3(10) . .
C17 C18 H18A 111.1 . .
C18B C18 H18A 111.1 . .
C17 C18 H18B 111.1 . .
C18B C18 H18B 111.1 . .
H18A C18 H18B 109.1 . .
O1 C17B C18B 104.8(9) . .
O1 C17B H17C 110.8 . .
C18B C17B H17C 110.8 . .
O1 C17B H17D 110.8 . .
C18B C17B H17D 110.8 . .
H17C C17B H17D 108.9 . .
C17B C18B C18 108.1(11) . .
C17B C18B H18C 110.1 . .
C18 C18B H18C 110.1 . .
C17B C18B H18D 110.1 . .
C18 C18B H18D 110.1 . .
H18C C18B H18D 108.4 . .

loop_
_geom_bond_atom_site_label_1
_geom_bond_atom_site_label_2
_geom_bond_distance
_geom_bond_site_symmetry_2
Er1 N3 2.234(6) .
Er1 N2 2.323(3) 4
Er1 N2 2.323(3) .
Er1 N1 2.344(3) 4
Er1 N1 2.344(3) .
Er1 O1 2.380(6) .
Er1 O1 2.380(6) 4
Er1 C7 2.799(3) 4
Er1 C7 2.799(3) .
Er1 Si2B 3.356(4) 4
Er1 Si2B 3.356(4) .
N1 C7 1.340(7) .
N1 C1 1.413(5) .
N2 C7 1.310(7) .
N2 C8 1.424(5) .
C1 C6 1.362(5) .
C1 C2 1.381(6) .
C2 C3 1.382(7) .
C2 H2A 0.9300 .
C3 C4 1.333(9) .
C3 H3A 0.9300 .
C4 C5 1.325(10) .
C4 H4A 0.9300 .
C5 C6 1.420(9) .
C5 H5A 0.9300 .
C6 H6A 0.9300 .
C7 C19 1.554(4) .
C8 C9 1.371(6) .
C8 C8 1.382(10) 4
C9 C10 1.372(8) .
C9 H9A 0.9300 .
C10 C10 1.307(13) 4
C10 H10A 0.9300 .
C11 C19 1.545(8) .
C11 H11A 0.9600 .
C11 H11B 0.9600 .
C11 H11C 0.9600 .
C12 C19 1.469(9) .
C12 H12A 0.9600 .
C12 H12B 0.9600 .
C12 H12C 0.9600 .
C13 C19 1.501(7) .
C13 H13A 0.9600 .
C13 H13B 0.9600 .
C13 H13C 0.9600 .
N3 Si2B 1.614(5) 4
N3 Si2B 1.614(5) .
N3 Si2 1.808(5) .
N3 Si2 1.808(5) 4
Si2 C15 1.840(10) .
Si2 C14 1.844(10) .
Si2 C16 1.885(10) .
C14 H14A 0.9600 .
C14 H14B 0.9600 .
C14 H14C 0.9600 .
C15 H15A 0.9600 .
C15 H15B 0.9600 .
C15 H15C 0.9600 .
C16 H16A 0.9600 .
C16 H16B 0.9600 .
C16 H16C 0.9600 .
Si2B C15B 1.843(10) .
Si2B C16B 1.858(10) .
Si2B C14B 1.872(11) .
C14B H14D 0.9600 .
C14B H14E 0.9600 .
C14B H14F 0.9600 .
C15B H15D 0.9600 .
C15B H15E 0.9600 .
C15B H15F 0.9600 .
C16B H16D 0.9600 .
C16B H16E 0.9600 .
C16B H16F 0.9600 .
O1 C17 1.425(9) .
O1 C17B 1.427(10) .
C17 C18 1.510(9) .
C17 H17A 0.9700 .
C17 H17B 0.9700 .
C18 C18B 1.515(9) .
C18 H18A 0.9700 .
C18 H18B 0.9700 .
C17B C18B 1.495(9) .
C17B H17C 0.9700 .
C17B H17D 0.9700 .
C18B H18C 0.9700 .
C18B H18D 0.9700 .

loop_
_geom_torsion_atom_site_label_1
_geom_torsion_atom_site_label_2
_geom_torsion_atom_site_label_3
_geom_torsion_atom_site_label_4
_geom_torsion
_geom_torsion_site_symmetry_1
_geom_torsion_site_symmetry_4
N3 Er1 N1 C7 91.8(3) . .
N2 Er1 N1 C7 -33.0(3) 4 .
N2 Er1 N1 C7 10.7(3) . .
N1 Er1 N1 C7 -91.1(3) 4 .
O1 Er1 N1 C7 -180.0(4) . .
O1 Er1 N1 C7 -177.6(4) 4 .
C7 Er1 N1 C7 -61.6(2) 4 .
Si2B Er1 N1 C7 96.7(3) 4 .
Si2B Er1 N1 C7 104.4(3) . .
N3 Er1 N1 C1 -88.3(4) . .
N2 Er1 N1 C1 146.9(3) 4 .
N2 Er1 N1 C1 -169.3(4) . .
N1 Er1 N1 C1 88.8(4) 4 .
O1 Er1 N1 C1 0.0(4) . .
O1 Er1 N1 C1 2.4(4) 4 .
C7 Er1 N1 C1 118.3(4) 4 .
C7 Er1 N1 C1 180.0(5) . .
Si2B Er1 N1 C1 -83.3(4) 4 .
Si2B Er1 N1 C1 -75.6(4) . .
N3 Er1 N2 C7 -136.7(3) . .
N2 Er1 N2 C7 123.8(2) 4 .
N1 Er1 N2 C7 85.8(3) 4 .
N1 Er1 N2 C7 -11.0(2) . .
O1 Er1 N2 C7 -28.1(5) . .
O1 Er1 N2 C7 -25.4(5) 4 .
C7 Er1 N2 C7 101.0(3) 4 .
Si2B Er1 N2 C7 -113.9(3) 4 .
Si2B Er1 N2 C7 -155.4(2) . .
N3 Er1 N2 C8 74.9(3) . .
N2 Er1 N2 C8 -24.6(3) 4 .
N1 Er1 N2 C8 -62.6(3) 4 .
N1 Er1 N2 C8 -159.5(3) . .
O1 Er1 N2 C8 -176.5(4) . .
O1 Er1 N2 C8 -173.9(4) 4 .
C7 Er1 N2 C8 -47.5(3) 4 .
C7 Er1 N2 C8 -148.5(5) . .
Si2B Er1 N2 C8 97.6(3) 4 .
Si2B Er1 N2 C8 56.1(4) . .
C7 N1 C1 C6 -72.6(6) . .
Er1 N1 C1 C6 107.4(4) . .
C7 N1 C1 C2 113.9(5) . .
Er1 N1 C1 C2 -66.1(5) . .
C6 C1 C2 C3 -1.0(6) . .
N1 C1 C2 C3 172.9(4) . .
C1 C2 C3 C4 0.3(8) . .
C2 C3 C4 C5 0.6(9) . .
C3 C4 C5 C6 -0.8(9) . .
C2 C1 C6 C5 0.8(6) . .
N1 C1 C6 C5 -172.8(4) . .
C4 C5 C6 C1 0.0(8) . .
C8 N2 C7 N1 156.1(4) . .
Er1 N2 C7 N1 17.0(4) . .
C8 N2 C7 C19 -22.4(8) . .
Er1 N2 C7 C19 -161.6(4) . .
C8 N2 C7 Er1 139.1(6) . .
C1 N1 C7 N2 163.3(3) . .
Er1 N1 C7 N2 -16.8(4) . .
C1 N1 C7 C19 -18.2(7) . .
Er1 N1 C7 C19 161.8(3) . .
C1 N1 C7 Er1 -180.0(5) . .
N3 Er1 C7 N2 52.4(3) . .
N2 Er1 C7 N2 -50.5(3) 4 .
N1 Er1 C7 N2 -102.5(3) 4 .
N1 Er1 C7 N2 160.8(5) . .
O1 Er1 C7 N2 160.8(4) . .
O1 Er1 C7 N2 163.5(4) 4 .
C7 Er1 C7 N2 -77.7(3) 4 .
Si2B Er1 C7 N2 70.4(3) 4 .
Si2B Er1 C7 N2 38.5(3) . .
N3 Er1 C7 N1 -108.4(3) . .
N2 Er1 C7 N1 148.7(3) 4 .
N2 Er1 C7 N1 -160.8(5) . .
N1 Er1 C7 N1 96.8(3) 4 .
O1 Er1 C7 N1 0.0(4) . .
O1 Er1 C7 N1 2.7(4) 4 .
C7 Er1 C7 N1 121.58(19) 4 .
Si2B Er1 C7 N1 -90.4(3) 4 .
Si2B Er1 C7 N1 -122.2(3) . .
N3 Er1 C7 C19 154(2) . .
N2 Er1 C7 C19 51(2) 4 .
N2 Er1 C7 C19 102(2) . .
N1 Er1 C7 C19 -1(2) 4 .
N1 Er1 C7 C19 -98(2) . .
O1 Er1 C7 C19 -98(2) . .
O1 Er1 C7 C19 -95(2) 4 .
C7 Er1 C7 C19 24(2) 4 .
Si2B Er1 C7 C19 172(2) 4 .
Si2B Er1 C7 C19 140.1(19) . .
C7 N2 C8 C9 79.0(7) . .
Er1 N2 C8 C9 -147.8(4) . .
C7 N2 C8 C8 -110.8(5) . 4
Er1 N2 C8 C8 22.5(3) . 4
C8 C8 C9 C10 0.0(7) 4 .
N2 C8 C9 C10 169.9(5) . .
C8 C9 C10 C10 0.0(7) . 4
N2 C7 C19 C12 163.5(6) . .
N1 C7 C19 C12 -14.9(7) . .
Er1 C7 C19 C12 73(2) . .
N2 C7 C19 C13 40.9(8) . .
N1 C7 C19 C13 -137.5(5) . .
Er1 C7 C19 C13 -50(2) . .
N2 C7 C19 C11 -78.1(6) . .
N1 C7 C19 C11 103.6(7) . .
Er1 C7 C19 C11 -168.9(18) . .
N2 Er1 N3 Si2B 138.5(4) 4 4
N2 Er1 N3 Si2B 68.6(4) . 4
N1 Er1 N3 Si2B -164.7(3) 4 4
N1 Er1 N3 Si2B 11.8(5) . 4
O1 Er1 N3 Si2B -74.5(5) . 4
O1 Er1 N3 Si2B -78.5(5) 4 4
C7 Er1 N3 Si2B 160.7(3) 4 4
C7 Er1 N3 Si2B 46.3(5) . 4
Si2B Er1 N3 Si2B -153.0(7) . 4
N2 Er1 N3 Si2B -68.6(4) 4 .
N2 Er1 N3 Si2B -138.5(4) . .
N1 Er1 N3 Si2B -11.8(5) 4 .
N1 Er1 N3 Si2B 164.7(3) . .
O1 Er1 N3 Si2B 78.5(5) . .
O1 Er1 N3 Si2B 74.5(5) 4 .
C7 Er1 N3 Si2B -46.3(5) 4 .
C7 Er1 N3 Si2B -160.7(3) . .
Si2B Er1 N3 Si2B 153.0(7) 4 .
N2 Er1 N3 Si2 113.0(3) 4 .
N2 Er1 N3 Si2 43.1(3) . .
N1 Er1 N3 Si2 169.8(2) 4 .
N1 Er1 N3 Si2 -13.7(4) . .
O1 Er1 N3 Si2 -100.0(5) . .
O1 Er1 N3 Si2 -104.0(5) 4 .
C7 Er1 N3 Si2 135.3(3) 4 .
C7 Er1 N3 Si2 20.8(4) . .
Si2B Er1 N3 Si2 -25.49(18) 4 .
Si2B Er1 N3 Si2 -178.5(6) . .
N2 Er1 N3 Si2 -43.1(3) 4 4
N2 Er1 N3 Si2 -113.0(3) . 4
N1 Er1 N3 Si2 13.7(4) 4 4
N1 Er1 N3 Si2 -169.8(2) . 4
O1 Er1 N3 Si2 104.0(5) . 4
O1 Er1 N3 Si2 100.0(5) 4 4
C7 Er1 N3 Si2 -20.8(4) 4 4
C7 Er1 N3 Si2 -135.3(3) . 4
Si2B Er1 N3 Si2 178.5(6) 4 4
Si2B Er1 N3 Si2 25.49(18) . 4
Si2B N3 Si2 C15 -118.8(10) 4 .
Si2B N3 Si2 C15 168.7(6) . .
Si2 N3 Si2 C15 141.8(6) 4 .
Er1 N3 Si2 C15 -12.9(7) . .
Si2B N3 Si2 C14 118.3(10) 4 .
Si2B N3 Si2 C14 45.8(9) . .
Si2 N3 Si2 C14 18.9(9) 4 .
Er1 N3 Si2 C14 -135.8(7) . .
Si2B N3 Si2 C16 0.2(8) 4 .
Si2B N3 Si2 C16 -72.3(8) . .
Si2 N3 Si2 C16 -99.2(8) 4 .
Er1 N3 Si2 C16 106.2(7) . .
Si2B N3 Si2B C15B 150.5(5) 4 .
Si2 N3 Si2B C15B 174.2(6) . .
Si2 N3 Si2B C15B -90.6(9) 4 .
Er1 N3 Si2B C15B -4.2(6) . .
Si2B N3 Si2B C16B 28.6(8) 4 .
Si2 N3 Si2B C16B 52.2(8) . .
Si2 N3 Si2B C16B 147.4(11) 4 .
Er1 N3 Si2B C16B -126.2(7) . .
Si2B N3 Si2B C14B -93.9(7) 4 .
Si2 N3 Si2B C14B -70.2(8) . .
Si2 N3 Si2B C14B 25.0(8) 4 .
Er1 N3 Si2B C14B 111.4(7) . .
Si2B N3 Si2B Er1 154.7(7) 4 .
Si2 N3 Si2B Er1 178.4(7) . .
Si2 N3 Si2B Er1 -86.4(7) 4 .
N2 Er1 Si2B N3 115.0(4) 4 .
N2 Er1 Si2B N3 48.9(4) . .
N1 Er1 Si2B N3 170.4(4) 4 .
N1 Er1 Si2B N3 -25.0(5) . .
O1 Er1 Si2B N3 -100.8(5) . .
O1 Er1 Si2B N3 -104.4(5) 4 .
C7 Er1 Si2B N3 141.1(4) 4 .
C7 Er1 Si2B N3 29.1(4) . .
Si2B Er1 Si2B N3 -14.8(4) 4 .
N3 Er1 Si2B C15B 175.8(6) . .
N2 Er1 Si2B C15B -69.1(5) 4 .
N2 Er1 Si2B C15B -135.3(5) . .
N1 Er1 Si2B C15B -13.8(5) 4 .
N1 Er1 Si2B C15B 150.9(5) . .
O1 Er1 Si2B C15B 75.1(6) . .
O1 Er1 Si2B C15B 71.4(6) 4 .
C7 Er1 Si2B C15B -43.1(5) 4 .
C7 Er1 Si2B C15B -155.1(5) . .
Si2B Er1 Si2B C15B 161.1(5) 4 .
N3 Er1 Si2B C16B 76.7(9) . .
N2 Er1 Si2B C16B -168.3(8) 4 .
N2 Er1 Si2B C16B 125.5(8) . .
N1 Er1 Si2B C16B -113.0(8) 4 .
N1 Er1 Si2B C16B 51.7(8) . .
O1 Er1 Si2B C16B -24.1(8) . .
O1 Er1 Si2B C16B -27.8(9) 4 .
C7 Er1 Si2B C16B -142.3(8) 4 .
C7 Er1 Si2B C16B 105.7(8) . .
Si2B Er1 Si2B C16B 61.9(8) 4 .
N3 Er1 Si2B C14B -87.1(8) . .
N2 Er1 Si2B C14B 27.9(7) 4 .
N2 Er1 Si2B C14B -38.3(7) . .
N1 Er1 Si2B C14B 83.2(7) 4 .
N1 Er1 Si2B C14B -112.1(7) . .
O1 Er1 Si2B C14B 172.1(7) . .
O1 Er1 Si2B C14B 168.4(8) 4 .
C7 Er1 Si2B C14B 53.9(7) 4 .
C7 Er1 Si2B C14B -58.1(7) . .
Si2B Er1 Si2B C14B -101.9(7) 4 .
N3 Er1 O1 C17 -115.1(10) . .
N2 Er1 O1 C17 0.1(13) 4 .
N2 Er1 O1 C17 131.8(11) . .
N1 Er1 O1 C17 11.9(10) 4 .
N1 Er1 O1 C17 117.8(10) . .
O1 Er1 O1 C17 -25.1(10) 4 .
C7 Er1 O1 C17 13.2(11) 4 .
C7 Er1 O1 C17 117.8(11) . .
Si2B Er1 O1 C17 -138.8(11) 4 .
Si2B Er1 O1 C17 -91.1(10) . .
N3 Er1 O1 C17B 60.8(9) . .
N2 Er1 O1 C17B 176.0(8) 4 .
N2 Er1 O1 C17B -52.2(9) . .
N1 Er1 O1 C17B -172.2(9) 4 .
N1 Er1 O1 C17B -66.2(9) . .
O1 Er1 O1 C17B 150.8(9) 4 .
C7 Er1 O1 C17B -170.9(8) 4 .
C7 Er1 O1 C17B -66.2(9) . .
Si2B Er1 O1 C17B 37.2(9) 4 .
Si2B Er1 O1 C17B 84.8(9) . .
C17B O1 C17 C18 -29.2(15) . .
Er1 O1 C17 C18 146.9(8) . .
O1 C17 C18 C18B 19.1(13) . .
C17 O1 C17B C18B 26.3(16) . .
Er1 O1 C17B C18B -150.7(9) . .
O1 C17B C18B C18 -13.3(15) . .
C17 C18 C18B C17B -3.4(13) . .
